data_4501692
loop_
_publ_author_name
'Long, Sihui'
'Li, Tonglei'

_publ_section_title
;
 Enforcing Molecule&#x2019;s \p-Conjugation and Consequent Formation of
 the Acid&#x2212;Acid Homosynthon over the Acid&#x2212;Pyridine
 Heterosynthon in 2-Anilinonicotinic Acids
;
_journal_issue 6
_journal_name_full 'Crystal Growth &amp; Design'
_journal_page_first 2465
_journal_paper_doi 10.1021/cg100227s
_journal_volume 10
_journal_year 2010
_chemical_formula_moiety 'C12 H8 F2 N2 O2'
_chemical_formula_sum 'C12 H8 F2 N2 O2'
_chemical_formula_weight 250.20
_chemical_name_systematic
; 
 ? 
;
_space_group_IT_number 9
_space_group_name_Hall 'C -2yc'
_symmetry_cell_setting monoclinic
_symmetry_space_group_name_Hall 'C -2yc'
_symmetry_space_group_name_H-M 'C 1 c 1'
_atom_sites_solution_hydrogens geom
_atom_sites_solution_primary direct
_atom_sites_solution_secondary difmap
_audit_creation_method SHELXL-97
_cell_angle_alpha 90.00
_cell_angle_beta 104.4779(5)
_cell_angle_gamma 90.00
_cell_formula_units_Z 20
_cell_length_a 25.7321(3)
_cell_length_b 14.3518(2)
_cell_length_c 15.2832(2)
_cell_measurement_reflns_used 6498
_cell_measurement_temperature 90(2)
_cell_measurement_theta_max 27.5
_cell_measurement_theta_min 1.0
_cell_volume 5464.88(12)
_computing_cell_refinement 'DENZO-SMN (Nonius, 1997)'
_computing_data_collection 'COLLECT (Nonius, 2002)'
_computing_data_reduction 'DENZO-SMN (Nonius, 1997)'
_computing_molecular_graphics 'XP in SHELXTL (Bruker, 1995)'
_computing_publication_material 'SHELX-97 and local procedures'
_computing_structure_refinement 'SHELXL-97 (Sheldrick, 1997)'
_computing_structure_solution 'SHELXS-97 (Sheldrick, 1990)'
_diffrn_ambient_temperature 90(2)
_diffrn_detector_area_resol_mean 18
_diffrn_measured_fraction_theta_full 0.998
_diffrn_measured_fraction_theta_max 0.998
_diffrn_measurement_device_type 'Nonius KappaCCD diffractometer'
_diffrn_measurement_method '\w scans at fixed \c = 55\%'
_diffrn_radiation_monochromator graphite
_diffrn_radiation_source 'fine-focus sealed tube'
_diffrn_radiation_type MoK\a
_diffrn_radiation_wavelength 0.71073
_diffrn_reflns_av_R_equivalents 0.0179
_diffrn_reflns_av_sigmaI/netI 0.0440
_diffrn_reflns_limit_h_max 33
_diffrn_reflns_limit_h_min -33
_diffrn_reflns_limit_k_max 18
_diffrn_reflns_limit_k_min -18
_diffrn_reflns_limit_l_max 19
_diffrn_reflns_limit_l_min -19
_diffrn_reflns_number 12149
_diffrn_reflns_theta_full 27.49
_diffrn_reflns_theta_max 27.49
_diffrn_reflns_theta_min 1.63
_exptl_absorpt_coefficient_mu 0.128
_exptl_absorpt_correction_T_max 0.9873
_exptl_absorpt_correction_T_min 0.9626
_exptl_absorpt_correction_type multi-scan
_exptl_absorpt_process_details 'Scalepack (Otwinowski & Minor, 1997)'
_exptl_crystal_colour colorless
_exptl_crystal_density_diffrn 1.521
_exptl_crystal_density_method 'not measured'
_exptl_crystal_description block
_exptl_crystal_F_000 2560
_exptl_crystal_size_max 0.30
_exptl_crystal_size_mid 0.20
_exptl_crystal_size_min 0.10
_refine_diff_density_max 0.526
_refine_diff_density_min -0.395
_refine_diff_density_rms 0.052
_refine_ls_abs_structure_details 'Flack H D (1983), Acta Cryst. A39, 876-881'
_refine_ls_abs_structure_Flack 0.0(5)
_refine_ls_extinction_method none
_refine_ls_goodness_of_fit_ref 1.033
_refine_ls_hydrogen_treatment constr
_refine_ls_matrix_type full
_refine_ls_number_parameters 815
_refine_ls_number_reflns 12140
_refine_ls_number_restraints 2
_refine_ls_restrained_S_all 1.033
_refine_ls_R_factor_all 0.0698
_refine_ls_R_factor_gt 0.0488
_refine_ls_shift/su_max 0.001
_refine_ls_shift/su_mean 0.000
_refine_ls_structure_factor_coef Fsqd
_refine_ls_weighting_details 'calc w=1/[\s^2^(Fo^2^)+(0.0611P)^2^+4.9373P] where P=(Fo^2^+2Fc^2^)/3'
_refine_ls_weighting_scheme calc
_refine_ls_wR_factor_gt 0.1136
_refine_ls_wR_factor_ref 0.1261
_reflns_number_gt 9476
_reflns_number_total 12140
_reflns_threshold_expression >2\s(I)
_cod_data_source_file cg100227s_si_010.cif
_cod_data_source_block shelxl
_cod_original_sg_symbol_H-M 'C c'
_cod_database_code 4501692

loop_
_symmetry_equiv_pos_as_xyz
'x, y, z'
'x, -y, z+1/2'
'x+1/2, y+1/2, z'
'x+1/2, -y+1/2, z+1/2'

loop_
_atom_site_label
_atom_site_type_symbol
_atom_site_fract_x
_atom_site_fract_y
_atom_site_fract_z
_atom_site_U_iso_or_equiv
_atom_site_adp_type
_atom_site_occupancy
_atom_site_symmetry_multiplicity
_atom_site_calc_flag
_atom_site_refinement_flags
F1A F 0.52670(7) 0.37585(13) 0.22608(12) 0.0335(4) Uani 1 1 d .
N1A N 0.61460(9) 0.15870(18) 0.14949(18) 0.0256(5) Uani 1 1 d .
F2A F 0.59031(8) 0.07792(12) 0.32429(13) 0.0368(5) Uani 1 1 d .
C2A C 0.56074(12) 0.1528(2) 0.1270(2) 0.0235(6) Uani 1 1 d .
C3A C 0.53267(11) 0.1087(2) 0.0456(2) 0.0226(6) Uani 1 1 d .
C4A C 0.56246(11) 0.0652(2) -0.0069(2) 0.0260(6) Uani 1 1 d .
H4A H 0.5446 0.0335 -0.0606 0.031 Uiso 1 1 calc R
C5A C 0.61819(12) 0.0678(2) 0.0183(2) 0.0285(7) Uani 1 1 d .
H5A H 0.6391 0.0374 -0.0164 0.034 Uiso 1 1 calc R
C6A C 0.64202(12) 0.1165(2) 0.0960(2) 0.0285(7) Uani 1 1 d .
H6A H 0.6801 0.1205 0.1127 0.034 Uiso 1 1 calc R
N7A N 0.53412(9) 0.19139(18) 0.18466(17) 0.0251(6) Uani 1 1 d .
H7A H 0.4989 0.1940 0.1669 0.030 Uiso 1 1 calc R
C8A C 0.55899(11) 0.2275(2) 0.2709(2) 0.0240(6) Uani 1 1 d .
C9A C 0.58658(12) 0.1703(2) 0.3416(2) 0.0267(7) Uani 1 1 d .
C10A C 0.60978(13) 0.2040(2) 0.4261(2) 0.0297(7) Uani 1 1 d .
H10A H 0.6287 0.1632 0.4721 0.036 Uiso 1 1 calc R
C11A C 0.60559(12) 0.2976(2) 0.4442(2) 0.0291(7) Uani 1 1 d .
H11A H 0.6218 0.3215 0.5027 0.035 Uiso 1 1 calc R
C12A C 0.57753(12) 0.3569(2) 0.3767(2) 0.0269(7) Uani 1 1 d .
H12A H 0.5742 0.4214 0.3882 0.032 Uiso 1 1 calc R
C13A C 0.55468(11) 0.3198(2) 0.2926(2) 0.0245(6) Uani 1 1 d .
C14A C 0.47307(12) 0.1113(2) 0.0160(2) 0.0231(6) Uani 1 1 d .
O15A O 0.44564(8) 0.14988(15) 0.06006(15) 0.0295(5) Uani 1 1 d .
O16A O 0.45243(8) 0.06867(14) -0.06050(14) 0.0267(5) Uani 1 1 d .
H16A H 0.4191 0.0778 -0.0758 0.040 Uiso 1 1 calc R
F1B F 0.60348(7) 0.24378(13) -0.10417(13) 0.0355(4) Uani 1 1 d .
N1B N 0.68482(10) 0.38609(18) -0.16022(18) 0.0295(6) Uani 1 1 d .
H1B H 0.6516 0.3991 -0.1587 0.035 Uiso 1 1 calc R
F2B F 0.69164(8) 0.47182(19) 0.09565(19) 0.0726(9) Uani 1 1 d .
C2B C 0.71745(11) 0.3442(2) -0.0880(2) 0.0227(6) Uani 1 1 d .
C3B C 0.77037(12) 0.3212(2) -0.0933(2) 0.0258(6) Uani 1 1 d .
C4B C 0.78659(12) 0.3453(3) -0.1695(2) 0.0376(8) Uani 1 1 d .
H4B H 0.8219 0.3304 -0.1733 0.045 Uiso 1 1 calc R
C5B C 0.75204(13) 0.3913(3) -0.2412(2) 0.0521(11) Uani 1 1 d .
H5B H 0.7636 0.4099 -0.2930 0.063 Uiso 1 1 calc R
C6B C 0.70118(13) 0.4088(3) -0.2346(2) 0.0474(10) Uani 1 1 d .
H6B H 0.6765 0.4378 -0.2838 0.057 Uiso 1 1 calc R
N7B N 0.69992(10) 0.32659(17) -0.01403(17) 0.0249(5) Uani 1 1 d .
H7B H 0.7213 0.2954 0.0302 0.030 Uiso 1 1 calc R
C8B C 0.64934(12) 0.3546(2) -0.0022(2) 0.0269(7) Uani 1 1 d .
C9B C 0.64575(13) 0.4270(3) 0.0558(3) 0.0453(10) Uani 1 1 d .
C10B C 0.59793(15) 0.4539(4) 0.0724(3) 0.0645(14) Uani 1 1 d .
H10B H 0.5968 0.5044 0.1121 0.077 Uiso 1 1 calc R
C11B C 0.55141(14) 0.4069(3) 0.0307(3) 0.0449(9) Uani 1 1 d .
H11B H 0.5183 0.4241 0.0431 0.054 Uiso 1 1 calc R
C12B C 0.55277(13) 0.3359(2) -0.0280(2) 0.0321(7) Uani 1 1 d .
H12B H 0.5209 0.3040 -0.0575 0.039 Uiso 1 1 calc R
C13B C 0.60165(12) 0.3117(2) -0.0437(2) 0.0263(6) Uani 1 1 d .
C14B C 0.80938(12) 0.2737(2) -0.0160(2) 0.0275(7) Uani 1 1 d .
O15B O 0.79981(9) 0.26838(18) 0.05885(15) 0.0362(6) Uani 1 1 d .
O16B O 0.85101(9) 0.24179(18) -0.03728(15) 0.0379(6) Uani 1 1 d .
H16B H 0.8712 0.2160 0.0080 0.057 Uiso 1 1 calc R
F1C F 0.50124(8) 0.12338(12) 0.50962(12) 0.0362(5) Uani 1 1 d .
N1C N 0.41456(9) 0.34637(18) 0.58995(17) 0.0247(5) Uani 1 1 d .
F2C F 0.44065(8) 0.42176(12) 0.41161(13) 0.0374(5) Uani 1 1 d .
C2C C 0.46885(11) 0.3487(2) 0.6098(2) 0.0216(6) Uani 1 1 d .
C3C C 0.49785(11) 0.3920(2) 0.6910(2) 0.0221(6) Uani 1 1 d .
C4C C 0.46911(11) 0.4369(2) 0.7433(2) 0.0239(6) Uani 1 1 d .
H4C H 0.4878 0.4671 0.7974 0.029 Uiso 1 1 calc R
C5C C 0.41324(12) 0.4387(2) 0.7185(2) 0.0264(6) Uani 1 1 d .
H5C H 0.3936 0.4730 0.7527 0.032 Uiso 1 1 calc R
C6C C 0.38753(12) 0.3897(2) 0.6435(2) 0.0257(6) Uani 1 1 d .
H6C H 0.3495 0.3860 0.6285 0.031 Uiso 1 1 calc R
N7C N 0.49422(10) 0.30791(18) 0.55188(17) 0.0260(5) Uani 1 1 d .
H7C H 0.5293 0.3022 0.5706 0.031 Uiso 1 1 calc R
C8C C 0.46989(11) 0.2737(2) 0.4645(2) 0.0235(6) Uani 1 1 d .
C9C C 0.44341(12) 0.3300(2) 0.3944(2) 0.0255(6) Uani 1 1 d .
C10C C 0.42064(13) 0.2977(2) 0.3083(2) 0.0299(7) Uani 1 1 d .
H10C H 0.4021 0.3386 0.2621 0.036 Uiso 1 1 calc R
C11C C 0.42577(12) 0.2027(2) 0.2913(2) 0.0289(7) Uani 1 1 d .
H11C H 0.4106 0.1788 0.2325 0.035 Uiso 1 1 calc R
C12C C 0.45249(12) 0.1433(2) 0.3584(2) 0.0288(7) Uani 1 1 d .
H12C H 0.4561 0.0790 0.3464 0.035 Uiso 1 1 calc R
C13C C 0.47386(12) 0.1797(2) 0.4436(2) 0.0258(6) Uani 1 1 d .
C14C C 0.55776(11) 0.3851(2) 0.7237(2) 0.0231(6) Uani 1 1 d .
O15C O 0.58233(8) 0.33513(16) 0.67803(15) 0.0324(5) Uani 1 1 d .
O16C O 0.58044(8) 0.42757(14) 0.79490(15) 0.0273(5) Uani 1 1 d .
N1D N 0.84698(10) 0.40568(18) 0.39064(17) 0.0275(6) Uani 1 1 d .
F1D F 0.84391(9) 0.47829(19) 0.15455(19) 0.0687(8) Uani 1 1 d .
F2D F 0.92766(7) 0.23624(13) 0.34226(14) 0.0374(5) Uani 1 1 d .
C2D C 0.81278(11) 0.3591(2) 0.3234(2) 0.0220(6) Uani 1 1 d .
C3D C 0.75858(11) 0.3439(2) 0.32538(19) 0.0237(6) Uani 1 1 d .
C4D C 0.74153(12) 0.3792(2) 0.3980(2) 0.0306(7) Uani 1 1 d .
H4D H 0.7056 0.3693 0.4014 0.037 Uiso 1 1 calc R
C5D C 0.77647(12) 0.4290(3) 0.4656(2) 0.0362(8) Uani 1 1 d .
H5D H 0.7650 0.4547 0.5150 0.043 Uiso 1 1 calc R
C6D C 0.82815(12) 0.4394(2) 0.4585(2) 0.0362(8) Uani 1 1 d .
H6D H 0.8524 0.4730 0.5049 0.043 Uiso 1 1 calc R
N7D N 0.83257(10) 0.32592(18) 0.25504(17) 0.0261(6) Uani 1 1 d .
H7D H 0.8130 0.2863 0.2165 0.031 Uiso 1 1 calc R
C8D C 0.88337(11) 0.3525(2) 0.2432(2) 0.0263(7) Uani 1 1 d .
C9D C 0.88880(13) 0.4285(3) 0.1907(3) 0.0423(9) Uani 1 1 d .
C10D C 0.93698(16) 0.4560(3) 0.1747(3) 0.0537(11) Uani 1 1 d .
H10D H 0.9392 0.5091 0.1387 0.064 Uiso 1 1 calc R
C11D C 0.98209(14) 0.4029(3) 0.2132(3) 0.0446(9) Uani 1 1 d .
H11D H 1.0155 0.4187 0.2012 0.054 Uiso 1 1 calc R
C12D C 0.97953(13) 0.3286(2) 0.2680(2) 0.0316(7) Uani 1 1 d .
H12D H 1.0108 0.2938 0.2952 0.038 Uiso 1 1 calc R
C13D C 0.93038(12) 0.3054(2) 0.2829(2) 0.0254(6) Uani 1 1 d .
C14D C 0.72066(12) 0.2932(2) 0.2519(2) 0.0269(6) Uani 1 1 d .
O15D O 0.73094(9) 0.27220(17) 0.18113(15) 0.0318(5) Uani 1 1 d .
O16D O 0.67485(8) 0.27344(17) 0.27081(16) 0.0357(5) Uani 1 1 d .
H16D H 0.6554 0.2431 0.2279 0.054 Uiso 1 1 calc R
N1E N 0.27795(10) 0.48699(18) 0.69402(18) 0.0343(6) Uani 1 1 d .
F1E F 0.32796(9) 0.75164(14) 0.60363(15) 0.0515(5) Uani 1 1 d .
F2E F 0.26299(8) 0.45475(15) 0.50253(15) 0.0462(5) Uani 1 1 d .
C2E C 0.24513(12) 0.5615(2) 0.6700(2) 0.0366(7) Uani 1 1 d .
C3E C 0.20432(12) 0.5834(2) 0.7135(2) 0.0345(7) Uani 1 1 d .
C4E C 0.19622(13) 0.5227(2) 0.7796(2) 0.0351(8) Uani 1 1 d .
H4E H 0.1687 0.5351 0.8095 0.042 Uiso 1 1 calc R
C5E C 0.22804(12) 0.4444(2) 0.8021(2) 0.0385(7) Uani 1 1 d .
H5E H 0.2226 0.4009 0.8459 0.046 Uiso 1 1 calc R
C6E C 0.26876(13) 0.4325(3) 0.7569(2) 0.0387(8) Uani 1 1 d .
H6E H 0.2917 0.3802 0.7735 0.046 Uiso 1 1 calc R
N7E N 0.25374(10) 0.61641(18) 0.60220(19) 0.0405(7) Uani 1 1 d .
H7E H 0.2320 0.6640 0.5851 0.049 Uiso 1 1 calc R
C8E C 0.29497(12) 0.6028(2) 0.5571(2) 0.0350(7) Uani 1 1 d .
C9E C 0.33199(14) 0.6731(2) 0.5563(2) 0.0384(7) Uani 1 1 d .
C10E C 0.37107(14) 0.6671(2) 0.5101(3) 0.0418(8) Uani 1 1 d .
H10E H 0.3948 0.7177 0.5096 0.050 Uiso 1 1 calc R
C11E C 0.37516(12) 0.5856(2) 0.4641(2) 0.0385(7) Uani 1 1 d .
H11E H 0.4028 0.5790 0.4334 0.046 Uiso 1 1 calc R
C12E C 0.33919(13) 0.5135(2) 0.4624(2) 0.0335(7) Uani 1 1 d .
H12E H 0.3418 0.4576 0.4305 0.040 Uiso 1 1 calc R
C13E C 0.29968(12) 0.5238(2) 0.5077(2) 0.0350(7) Uani 1 1 d .
C14E C 0.17206(13) 0.6694(3) 0.6902(2) 0.0388(8) Uani 1 1 d .
O15E O 0.17889(10) 0.72646(18) 0.63370(17) 0.0474(6) Uani 1 1 d .
O16E O 0.13446(10) 0.67912(18) 0.73423(17) 0.0492(6) Uani 1 1 d .
H16E H 0.1181 0.7295 0.7192 0.074 Uiso 1 1 calc R

loop_
_atom_site_aniso_label
_atom_site_aniso_U_11
_atom_site_aniso_U_22
_atom_site_aniso_U_33
_atom_site_aniso_U_23
_atom_site_aniso_U_13
_atom_site_aniso_U_12
F1A 0.0336(10) 0.0348(10) 0.0285(10) 0.0032(8) 0.0010(8) 0.0062(8)
N1A 0.0147(12) 0.0345(14) 0.0273(14) -0.0003(11) 0.0047(10) -0.0024(10)
F2A 0.0425(11) 0.0274(9) 0.0409(12) 0.0023(8) 0.0110(9) 0.0010(8)
C2A 0.0209(14) 0.0234(14) 0.0267(16) 0.0012(12) 0.0070(12) -0.0029(11)
C3A 0.0188(14) 0.0217(14) 0.0262(16) 0.0023(11) 0.0038(12) -0.0001(11)
C4A 0.0218(15) 0.0272(15) 0.0272(17) -0.0009(12) 0.0028(12) -0.0008(12)
C5A 0.0209(14) 0.0358(17) 0.0291(17) -0.0070(13) 0.0070(12) 0.0013(13)
C6A 0.0156(14) 0.0396(17) 0.0291(17) -0.0044(14) 0.0034(12) -0.0003(12)
N7A 0.0144(11) 0.0357(14) 0.0261(14) -0.0059(11) 0.0064(10) -0.0004(10)
C8A 0.0167(14) 0.0331(16) 0.0241(16) -0.0022(12) 0.0084(12) -0.0034(12)
C9A 0.0235(15) 0.0257(15) 0.0328(18) -0.0018(13) 0.0110(13) -0.0025(12)
C10A 0.0258(16) 0.0350(17) 0.0296(18) 0.0034(13) 0.0092(13) -0.0012(13)
C11A 0.0209(15) 0.0417(18) 0.0258(17) -0.0023(14) 0.0079(13) -0.0032(13)
C12A 0.0210(15) 0.0306(16) 0.0303(18) -0.0038(13) 0.0088(13) -0.0016(12)
C13A 0.0167(14) 0.0313(16) 0.0256(16) 0.0036(13) 0.0052(12) 0.0018(12)
C14A 0.0199(14) 0.0211(14) 0.0269(17) 0.0036(12) 0.0029(12) -0.0033(11)
O15A 0.0176(10) 0.0365(11) 0.0344(13) -0.0027(9) 0.0062(9) 0.0023(8)
O16A 0.0172(10) 0.0320(11) 0.0281(12) -0.0015(9) 0.0001(8) 0.0014(9)
F1B 0.0294(10) 0.0336(10) 0.0411(11) -0.0085(8) 0.0042(8) 0.0016(8)
N1B 0.0132(11) 0.0412(15) 0.0324(14) 0.0107(11) 0.0027(10) 0.0008(10)
F2B 0.0240(11) 0.0936(19) 0.099(2) -0.0714(16) 0.0133(12) -0.0121(11)
C2B 0.0176(13) 0.0251(14) 0.0242(15) 0.0008(11) 0.0029(11) -0.0033(11)
C3B 0.0200(13) 0.0325(15) 0.0251(15) 0.0019(12) 0.0062(11) 0.0012(11)
C4B 0.0185(14) 0.064(2) 0.0303(17) 0.0136(15) 0.0062(12) 0.0047(14)
C5B 0.0222(16) 0.102(3) 0.0331(19) 0.030(2) 0.0086(14) 0.0031(18)
C6B 0.0177(14) 0.080(3) 0.041(2) 0.0326(18) 0.0018(13) -0.0002(15)
N7B 0.0183(12) 0.0351(14) 0.0223(13) 0.0021(11) 0.0066(10) 0.0068(11)
C8B 0.0202(15) 0.0338(16) 0.0271(17) -0.0034(13) 0.0067(13) 0.0026(12)
C9B 0.0210(16) 0.061(2) 0.055(2) -0.0299(19) 0.0111(15) -0.0092(16)
C10B 0.0251(18) 0.096(3) 0.073(3) -0.057(3) 0.0139(18) 0.0012(19)
C11B 0.0214(16) 0.074(3) 0.043(2) -0.0125(19) 0.0153(15) 0.0042(17)
C12B 0.0184(15) 0.0426(18) 0.0349(19) 0.0023(15) 0.0060(13) -0.0026(13)
C13B 0.0236(15) 0.0280(15) 0.0271(17) 0.0006(12) 0.0060(13) 0.0018(12)
C14B 0.0205(14) 0.0380(17) 0.0241(16) 0.0041(12) 0.0062(12) 0.0061(12)
O15B 0.0269(12) 0.0564(15) 0.0274(13) 0.0074(11) 0.0109(10) 0.0141(10)
O16B 0.0227(11) 0.0668(16) 0.0267(11) 0.0143(10) 0.0109(9) 0.0207(10)
F1C 0.0409(11) 0.0330(10) 0.0308(11) 0.0031(8) 0.0018(9) 0.0108(8)
N1C 0.0161(12) 0.0326(13) 0.0265(14) -0.0025(11) 0.0072(10) -0.0026(10)
F2C 0.0471(12) 0.0293(10) 0.0365(11) 0.0005(8) 0.0117(9) 0.0050(8)
C2C 0.0126(12) 0.0259(14) 0.0260(16) 0.0025(12) 0.0044(11) 0.0001(11)
C3C 0.0161(13) 0.0240(14) 0.0256(16) 0.0031(11) 0.0042(11) -0.0016(11)
C4C 0.0200(14) 0.0268(15) 0.0241(16) 0.0016(12) 0.0041(12) -0.0016(11)
C5C 0.0201(14) 0.0311(15) 0.0291(17) -0.0007(13) 0.0081(12) 0.0021(12)
C6C 0.0150(13) 0.0356(16) 0.0274(17) 0.0013(13) 0.0068(12) -0.0004(12)
N7C 0.0181(12) 0.0324(14) 0.0278(14) -0.0028(11) 0.0062(10) -0.0015(10)
C8C 0.0149(13) 0.0322(15) 0.0246(16) -0.0004(12) 0.0071(12) -0.0035(11)
C9C 0.0237(15) 0.0264(15) 0.0294(17) 0.0017(12) 0.0121(13) 0.0006(12)
C10C 0.0253(16) 0.0399(18) 0.0250(17) 0.0040(14) 0.0069(13) 0.0030(14)
C11C 0.0237(16) 0.0395(18) 0.0251(17) -0.0008(13) 0.0091(13) -0.0016(13)
C12C 0.0260(16) 0.0338(17) 0.0288(17) -0.0022(13) 0.0107(13) -0.0023(13)
C13C 0.0193(14) 0.0325(17) 0.0263(17) 0.0041(13) 0.0072(12) 0.0021(12)
C14C 0.0165(13) 0.0242(14) 0.0276(16) 0.0058(12) 0.0040(12) 0.0017(11)
O15C 0.0202(10) 0.0446(12) 0.0318(12) -0.0017(10) 0.0050(9) 0.0061(9)
O16C 0.0160(10) 0.0287(11) 0.0336(12) 0.0001(9) -0.0005(9) 0.0003(8)
N1D 0.0165(11) 0.0388(14) 0.0260(13) -0.0023(11) 0.0030(10) 0.0026(10)
F1D 0.0364(12) 0.0940(19) 0.0775(17) 0.0538(15) 0.0177(11) 0.0220(12)
F2D 0.0291(10) 0.0324(10) 0.0476(12) 0.0089(8) 0.0041(9) 0.0027(8)
C2D 0.0160(13) 0.0262(14) 0.0238(15) 0.0033(11) 0.0047(11) 0.0020(11)
C3D 0.0187(13) 0.0323(15) 0.0190(14) 0.0007(11) 0.0026(11) 0.0007(11)
C4D 0.0190(13) 0.0453(18) 0.0279(16) -0.0010(13) 0.0065(11) -0.0011(12)
C5D 0.0242(15) 0.057(2) 0.0270(16) -0.0098(14) 0.0048(12) -0.0003(14)
C6D 0.0213(14) 0.053(2) 0.0321(17) -0.0128(15) 0.0031(12) 0.0003(14)
N7D 0.0161(12) 0.0364(14) 0.0259(14) -0.0038(11) 0.0055(10) -0.0024(11)
C8D 0.0166(14) 0.0379(17) 0.0250(16) -0.0010(13) 0.0065(12) 0.0018(12)
C9D 0.0247(16) 0.061(2) 0.040(2) 0.0224(17) 0.0070(14) 0.0054(16)
C10D 0.039(2) 0.076(3) 0.050(2) 0.025(2) 0.0194(18) -0.0029(19)
C11D 0.0232(17) 0.072(3) 0.041(2) 0.0033(19) 0.0119(15) -0.0066(17)
C12D 0.0207(15) 0.0435(19) 0.0303(18) -0.0081(14) 0.0058(13) 0.0018(14)
C13D 0.0226(15) 0.0279(15) 0.0248(17) -0.0006(12) 0.0041(12) 0.0013(12)
C14D 0.0187(14) 0.0349(16) 0.0281(16) -0.0008(12) 0.0077(12) -0.0014(12)
O15D 0.0233(11) 0.0493(13) 0.0235(12) -0.0067(10) 0.0071(9) -0.0070(10)
O16D 0.0188(10) 0.0543(14) 0.0362(13) -0.0137(10) 0.0108(9) -0.0126(9)
N1E 0.0255(12) 0.0397(14) 0.0362(14) 0.0017(11) 0.0050(10) 0.0059(11)
F1E 0.0600(14) 0.0416(11) 0.0535(13) -0.0106(9) 0.0153(10) -0.0055(9)
F2E 0.0384(11) 0.0491(12) 0.0507(13) 0.0051(10) 0.0102(9) -0.0150(9)
C2E 0.0255(15) 0.050(2) 0.0322(17) 0.0009(15) 0.0029(12) -0.0007(14)
C3E 0.0300(14) 0.0457(18) 0.0256(15) 0.0000(13) 0.0028(11) 0.0029(13)
C4E 0.0271(16) 0.046(2) 0.0311(18) 0.0004(14) 0.0057(13) 0.0050(14)
C5E 0.0375(17) 0.0450(18) 0.0312(16) 0.0010(14) 0.0049(13) -0.0027(14)
C6E 0.0262(15) 0.047(2) 0.0395(18) -0.0089(15) 0.0014(13) 0.0021(14)
N7E 0.0398(17) 0.0439(15) 0.0422(19) 0.0089(12) 0.0183(14) 0.0146(12)
C8E 0.0280(15) 0.0458(18) 0.0302(16) 0.0029(14) 0.0051(12) 0.0106(14)
C9E 0.0395(18) 0.0378(17) 0.0361(17) -0.0052(13) 0.0061(14) 0.0053(14)
C10E 0.0392(18) 0.0371(18) 0.046(2) -0.0048(15) 0.0051(16) -0.0059(14)
C11E 0.0337(16) 0.0443(18) 0.0394(17) 0.0046(14) 0.0130(13) 0.0012(14)
C12E 0.0342(18) 0.0347(17) 0.0328(18) 0.0005(14) 0.0105(14) -0.0005(14)
C13E 0.0325(15) 0.0370(16) 0.0336(16) 0.0000(13) 0.0046(12) -0.0056(13)
C14E 0.0346(17) 0.051(2) 0.0294(17) 0.0063(15) 0.0052(14) 0.0065(15)
O15E 0.0475(15) 0.0571(15) 0.0386(13) 0.0104(12) 0.0125(11) 0.0231(12)
O16E 0.0490(15) 0.0584(16) 0.0454(14) 0.0071(12) 0.0218(12) 0.0197(12)

loop_
_atom_type_symbol
_atom_type_description
_atom_type_scat_dispersion_real
_atom_type_scat_dispersion_imag
_atom_type_scat_source
C C 0.0033 0.0016 'International Tables Vol C Tables 4.2.6.8 and 6.1.1.4'
H H 0.0000 0.0000 'International Tables Vol C Tables 4.2.6.8 and 6.1.1.4'
F F 0.0171 0.0103 'International Tables Vol C Tables 4.2.6.8 and 6.1.1.4'
N N 0.0061 0.0033 'International Tables Vol C Tables 4.2.6.8 and 6.1.1.4'
O O 0.0106 0.0060 'International Tables Vol C Tables 4.2.6.8 and 6.1.1.4'

loop_
_geom_angle_atom_site_label_1
_geom_angle_atom_site_label_2
_geom_angle_atom_site_label_3
_geom_angle
C2A N1A C6A 118.6(3)
N1A C2A N7A 117.5(3)
N1A C2A C3A 121.2(3)
N7A C2A C3A 121.3(3)
C4A C3A C2A 118.2(3)
C4A C3A C14A 120.8(3)
C2A C3A C14A 121.0(3)
C3A C4A C5A 120.5(3)
C3A C4A H4A 119.7
C5A C4A H4A 119.7
C6A C5A C4A 117.2(3)
C6A C5A H5A 121.4
C4A C5A H5A 121.4
N1A C6A C5A 124.1(3)
N1A C6A H6A 118.0
C5A C6A H6A 118.0
C2A N7A C8A 124.7(2)
C2A N7A H7A 117.6
C8A N7A H7A 117.6
C13A C8A C9A 115.7(3)
C13A C8A N7A 122.2(3)
C9A C8A N7A 122.0(3)
F2A C9A C10A 119.5(3)
F2A C9A C8A 117.8(3)
C10A C9A C8A 122.6(3)
C9A C10A C11A 119.7(3)
C9A C10A H10A 120.2
C11A C10A H10A 120.2
C10A C11A C12A 119.9(3)
C10A C11A H11A 120.1
C12A C11A H11A 120.1
C13A C12A C11A 118.4(3)
C13A C12A H12A 120.8
C11A C12A H12A 120.8
F1A C13A C8A 116.8(3)
F1A C13A C12A 119.5(3)
C8A C13A C12A 123.7(3)
O15A C14A O16A 122.9(3)
O15A C14A C3A 122.5(3)
O16A C14A C3A 114.7(3)
C14A O16A H16A 109.5
C6B N1B C2B 122.4(3)
C6B N1B H1B 118.8
C2B N1B H1B 118.8
N7B C2B N1B 120.1(3)
N7B C2B C3B 122.2(3)
N1B C2B C3B 117.7(3)
C4B C3B C2B 119.1(3)
C4B C3B C14B 119.6(3)
C2B C3B C14B 121.3(3)
C3B C4B C5B 121.1(3)
C3B C4B H4B 119.5
C5B C4B H4B 119.5
C6B C5B C4B 117.7(3)
C6B C5B H5B 121.1
C4B C5B H5B 121.1
N1B C6B C5B 121.8(3)
N1B C6B H6B 119.1
C5B C6B H6B 119.1
C2B N7B C8B 124.5(3)
C2B N7B H7B 117.7
C8B N7B H7B 117.7
C13B C8B C9B 115.8(3)
C13B C8B N7B 123.7(3)
C9B C8B N7B 120.4(3)
F2B C9B C10B 120.4(3)
F2B C9B C8B 117.1(3)
C10B C9B C8B 122.4(3)
C9B C10B C11B 119.4(4)
C9B C10B H10B 120.3
C11B C10B H10B 120.3
C12B C11B C10B 120.4(3)
C12B C11B H11B 119.8
C10B C11B H11B 119.8
C11B C12B C13B 118.4(3)
C11B C12B H12B 120.8
C13B C12B H12B 120.8
F1B C13B C8B 117.2(3)
F1B C13B C12B 119.3(3)
C8B C13B C12B 123.5(3)
O15B C14B O16B 126.1(3)
O15B C14B C3B 120.5(3)
O16B C14B C3B 113.5(3)
C14B O16B H16B 109.5
C6C N1C C2C 120.7(3)
N1C C2C N7C 118.7(3)
N1C C2C C3C 119.6(3)
N7C C2C C3C 121.7(3)
C4C C3C C2C 118.0(3)
C4C C3C C14C 119.5(3)
C2C C3C C14C 122.3(3)
C3C C4C C5C 121.2(3)
C3C C4C H4C 119.4
C5C C4C H4C 119.4
C6C C5C C4C 118.0(3)
C6C C5C H5C 121.0
C4C C5C H5C 121.0
N1C C6C C5C 122.1(3)
N1C C6C H6C 119.0
C5C C6C H6C 119.0
C2C N7C C8C 126.5(2)
C2C N7C H7C 116.8
C8C N7C H7C 116.8
C9C C8C C13C 116.1(3)
C9C C8C N7C 123.1(3)
C13C C8C N7C 120.8(3)
F2C C9C C8C 117.5(3)
F2C C9C C10C 118.9(3)
C8C C9C C10C 123.6(3)
C9C C10C C11C 117.8(3)
C9C C10C H10C 121.1
C11C C10C H10C 121.1
C12C C11C C10C 121.1(3)
C12C C11C H11C 119.5
C10C C11C H11C 119.5
C11C C12C C13C 118.4(3)
C11C C12C H12C 120.8
C13C C12C H12C 120.8
F1C C13C C12C 119.3(3)
F1C C13C C8C 117.6(3)
C12C C13C C8C 123.0(3)
O16C C14C O15C 124.2(3)
O16C C14C C3C 118.2(3)
O15C C14C C3C 117.6(3)
C6D N1D C2D 118.3(3)
N1D C2D N7D 117.4(2)
N1D C2D C3D 121.1(3)
N7D C2D C3D 121.5(3)
C4D C3D C2D 118.1(3)
C4D C3D C14D 120.4(3)
C2D C3D C14D 121.6(3)
C5D C4D C3D 120.6(3)
C5D C4D H4D 119.7
C3D C4D H4D 119.7
C6D C5D C4D 117.3(3)
C6D C5D H5D 121.4
C4D C5D H5D 121.4
N1D C6D C5D 124.7(3)
N1D C6D H6D 117.7
C5D C6D H6D 117.7
C2D N7D C8D 122.6(3)
C2D N7D H7D 118.7
C8D N7D H7D 118.7
C9D C8D C13D 115.8(3)
C9D C8D N7D 121.2(3)
C13D C8D N7D 123.0(3)
F1D C9D C10D 119.4(3)
F1D C9D C8D 117.0(3)
C10D C9D C8D 123.7(3)
C9D C10D C11D 117.4(4)
C9D C10D H10D 121.3
C11D C10D H10D 121.3
C12D C11D C10D 121.6(3)
C12D C11D H11D 119.2
C10D C11D H11D 119.2
C11D C12D C13D 118.3(3)
C11D C12D H12D 120.8
C13D C12D H12D 120.8
F2D C13D C12D 119.2(3)
F2D C13D C8D 117.6(3)
C12D C13D C8D 123.1(3)
O15D C14D O16D 123.4(3)
O15D C14D C3D 123.2(3)
O16D C14D C3D 113.4(3)
C14D O16D H16D 109.5
C6E N1E C2E 117.2(3)
N1E C2E N7E 116.9(3)
N1E C2E C3E 122.3(3)
N7E C2E C3E 120.7(3)
C4E C3E C2E 117.9(3)
C4E C3E C14E 121.4(3)
C2E C3E C14E 120.7(3)
C5E C4E C3E 120.2(3)
C5E C4E H4E 119.9
C3E C4E H4E 119.9
C4E C5E C6E 116.4(3)
C4E C5E H5E 121.8
C6E C5E H5E 121.8
N1E C6E C5E 125.8(3)
N1E C6E H6E 117.1
C5E C6E H6E 117.1
C2E N7E C8E 125.1(3)
C2E N7E H7E 117.4
C8E N7E H7E 117.4
C13E C8E C9E 115.9(3)
C13E C8E N7E 123.8(3)
C9E C8E N7E 120.2(3)
F1E C9E C10E 119.4(3)
F1E C9E C8E 117.1(3)
C10E C9E C8E 123.5(3)
C9E C10E C11E 118.4(3)
C9E C10E H10E 120.8
C11E C10E H10E 120.8
C10E C11E C12E 120.4(3)
C10E C11E H11E 119.8
C12E C11E H11E 119.8
C13E C12E C11E 119.0(3)
C13E C12E H12E 120.5
C11E C12E H12E 120.5
F2E C13E C12E 118.9(3)
F2E C13E C8E 118.4(3)
C12E C13E C8E 122.7(3)
O15E C14E O16E 122.6(3)
O15E C14E C3E 123.5(3)
O16E C14E C3E 113.9(3)
C14E O16E H16E 109.5

loop_
_geom_bond_atom_site_label_1
_geom_bond_atom_site_label_2
_geom_bond_distance
F1A C13A 1.354(4)
N1A C2A 1.345(4)
N1A C6A 1.350(4)
F2A C9A 1.360(3)
C2A N7A 1.362(4)
C2A C3A 1.421(4)
C3A C4A 1.389(4)
C3A C14A 1.487(4)
C4A C5A 1.389(4)
C4A H4A 0.9500
C5A C6A 1.382(4)
C5A H5A 0.9500
C6A H6A 0.9500
N7A C8A 1.412(4)
N7A H7A 0.8800
C8A C13A 1.376(4)
C8A C9A 1.401(4)
C9A C10A 1.368(5)
C10A C11A 1.381(5)
C10A H10A 0.9500
C11A C12A 1.392(5)
C11A H11A 0.9500
C12A C13A 1.380(4)
C12A H12A 0.9500
C14A O15A 1.223(4)
C14A O16A 1.308(4)
O16A H16A 0.8400
F1B C13B 1.352(4)
N1B C6B 1.347(4)
N1B C2B 1.349(4)
N1B H1B 0.8800
F2B C9B 1.349(4)
C2B N7B 1.342(4)
C2B C3B 1.423(4)
C3B C4B 1.376(4)
C3B C14B 1.509(4)
C4B C5B 1.393(5)
C4B H4B 0.9500
C5B C6B 1.361(5)
C5B H5B 0.9500
C6B H6B 0.9500
N7B C8B 1.416(4)
N7B H7B 0.8800
C8B C13B 1.378(4)
C8B C9B 1.383(5)
C9B C10B 1.372(5)
C10B C11B 1.383(5)
C10B H10B 0.9500
C11B C12B 1.364(5)
C11B H11B 0.9500
C12B C13B 1.382(4)
C12B H12B 0.9500
C14B O15B 1.232(4)
C14B O16B 1.279(4)
O16B H16B 0.8400
F1C C13C 1.346(4)
N1C C6C 1.350(4)
N1C C2C 1.354(4)
F2C C9C 1.349(4)
C2C N7C 1.357(4)
C2C C3C 1.420(4)
C3C C4C 1.378(4)
C3C C14C 1.500(4)
C4C C5C 1.392(4)
C4C H4C 0.9500
C5C C6C 1.367(4)
C5C H5C 0.9500
C6C H6C 0.9500
N7C C8C 1.414(4)
N7C H7C 0.8800
C8C C9C 1.378(4)
C8C C13C 1.396(4)
C9C C10C 1.380(5)
C10C C11C 1.401(5)
C10C H10C 0.9500
C11C C12C 1.377(5)
C11C H11C 0.9500
C12C C13C 1.383(4)
C12C H12C 0.9500
C14C O16C 1.256(4)
C14C O15C 1.274(4)
N1D C6D 1.340(4)
N1D C2D 1.351(4)
F1D C9D 1.353(4)
F2D C13D 1.359(4)
C2D N7D 1.357(4)
C2D C3D 1.419(4)
C3D C4D 1.387(4)
C3D C14D 1.481(4)
C4D C5D 1.386(4)
C4D H4D 0.9500
C5D C6D 1.370(4)
C5D H5D 0.9500
C6D H6D 0.9500
N7D C8D 1.416(4)
N7D H7D 0.8800
C8D C9D 1.382(5)
C8D C13D 1.386(4)
C9D C10D 1.380(5)
C10D C11D 1.390(6)
C10D H10D 0.9500
C11D C12D 1.369(5)
C11D H11D 0.9500
C12D C13D 1.380(4)
C12D H12D 0.9500
C14D O15D 1.214(4)
C14D O16D 1.313(4)
O16D H16D 0.8400
N1E C6E 1.306(4)
N1E C2E 1.356(4)
F1E C9E 1.357(4)
F2E C13E 1.358(4)
C2E N7E 1.363(4)
C2E C3E 1.411(4)
C3E C4E 1.388(5)
C3E C14E 1.481(5)
C4E C5E 1.383(5)
C4E H4E 0.9500
C5E C6E 1.402(5)
C5E H5E 0.9500
C6E H6E 0.9500
N7E C8E 1.416(4)
N7E H7E 0.8800
C8E C13E 1.384(4)
C8E C9E 1.389(5)
C9E C10E 1.369(5)
C10E C11E 1.382(5)
C10E H10E 0.9500
C11E C12E 1.385(5)
C11E H11E 0.9500
C12E C13E 1.373(5)
C12E H12E 0.9500
C14E O15E 1.233(4)
C14E O16E 1.317(4)
O16E H16E 0.8400

loop_
_geom_torsion_atom_site_label_1
_geom_torsion_atom_site_label_2
_geom_torsion_atom_site_label_3
_geom_torsion_atom_site_label_4
_geom_torsion
C6A N1A C2A N7A 176.4(3)
C6A N1A C2A C3A -4.2(4)
N1A C2A C3A C4A 4.9(4)
N7A C2A C3A C4A -175.6(3)
N1A C2A C3A C14A -173.3(3)
N7A C2A C3A C14A 6.2(4)
C2A C3A C4A C5A -2.1(4)
C14A C3A C4A C5A 176.1(3)
C3A C4A C5A C6A -1.2(5)
C2A N1A C6A C5A 0.6(5)
C4A C5A C6A N1A 2.1(5)
N1A C2A N7A C8A -7.6(4)
C3A C2A N7A C8A 172.9(3)
C2A N7A C8A C13A 118.1(3)
C2A N7A C8A C9A -66.4(4)
C13A C8A C9A F2A 177.8(2)
N7A C8A C9A F2A 2.0(4)
C13A C8A C9A C10A -2.6(4)
N7A C8A C9A C10A -178.4(3)
F2A C9A C10A C11A -179.3(3)
C8A C9A C10A C11A 1.1(5)
C9A C10A C11A C12A 0.4(4)
C10A C11A C12A C13A -0.2(4)
C9A C8A C13A F1A -177.9(2)
N7A C8A C13A F1A -2.1(4)
C9A C8A C13A C12A 2.8(4)
N7A C8A C13A C12A 178.6(3)
C11A C12A C13A F1A 179.3(3)
C11A C12A C13A C8A -1.5(4)
C4A C3A C14A O15A -179.2(3)
C2A C3A C14A O15A -1.0(4)
C4A C3A C14A O16A 1.2(4)
C2A C3A C14A O16A 179.4(3)
C6B N1B C2B N7B 177.2(3)
C6B N1B C2B C3B -2.0(5)
N7B C2B C3B C4B -176.8(3)
N1B C2B C3B C4B 2.4(4)
N7B C2B C3B C14B 1.2(4)
N1B C2B C3B C14B -179.6(3)
C2B C3B C4B C5B -0.3(5)
C14B C3B C4B C5B -178.4(3)
C3B C4B C5B C6B -2.1(6)
C2B N1B C6B C5B -0.5(6)
C4B C5B C6B N1B 2.6(7)
N1B C2B N7B C8B -4.5(4)
C3B C2B N7B C8B 174.7(3)
C2B N7B C8B C13B 75.7(4)
C2B N7B C8B C9B -106.5(4)
C13B C8B C9B F2B -178.4(3)
N7B C8B C9B F2B 3.6(6)
C13B C8B C9B C10B 0.8(6)
N7B C8B C9B C10B -177.1(4)
F2B C9B C10B C11B 180.0(4)
C8B C9B C10B C11B 0.7(8)
C9B C10B C11B C12B -1.6(7)
C10B C11B C12B C13B 0.9(6)
C9B C8B C13B F1B 176.8(3)
N7B C8B C13B F1B -5.3(5)
C9B C8B C13B C12B -1.6(5)
N7B C8B C13B C12B 176.3(3)
C11B C12B C13B F1B -177.6(3)
C11B C12B C13B C8B 0.8(5)
C4B C3B C14B O15B 165.2(3)
C2B C3B C14B O15B -12.8(5)
C4B C3B C14B O16B -14.7(4)
C2B C3B C14B O16B 167.3(3)
C6C N1C C2C N7C -177.0(3)
C6C N1C C2C C3C 4.2(4)
N1C C2C C3C C4C -5.1(4)
N7C C2C C3C C4C 176.1(3)
N1C C2C C3C C14C 170.9(3)
N7C C2C C3C C14C -7.9(4)
C2C C3C C4C C5C 1.0(4)
C14C C3C C4C C5C -175.2(3)
C3C C4C C5C C6C 4.0(4)
C2C N1C C6C C5C 1.0(5)
C4C C5C C6C N1C -5.1(5)
N1C C2C N7C C8C 9.9(4)
C3C C2C N7C C8C -171.3(3)
C2C N7C C8C C9C 63.9(4)
C2C N7C C8C C13C -119.2(3)
C13C C8C C9C F2C -177.6(3)
N7C C8C C9C F2C -0.6(4)
C13C C8C C9C C10C 1.3(4)
N7C C8C C9C C10C 178.4(3)
F2C C9C C10C C11C 177.6(3)
C8C C9C C10C C11C -1.3(5)
C9C C10C C11C C12C 0.3(4)
C10C C11C C12C C13C 0.5(4)
C11C C12C C13C F1C -178.4(3)
C11C C12C C13C C8C -0.4(4)
C9C C8C C13C F1C 177.5(3)
N7C C8C C13C F1C 0.4(4)
C9C C8C C13C C12C -0.5(4)
N7C C8C C13C C12C -177.6(3)
C4C C3C C14C O16C -6.0(4)
C2C C3C C14C O16C 178.0(3)
C4C C3C C14C O15C 173.0(3)
C2C C3C C14C O15C -2.9(4)
C6D N1D C2D N7D 179.6(3)
C6D N1D C2D C3D -1.6(4)
N1D C2D C3D C4D 0.7(4)
N7D C2D C3D C4D 179.4(3)
N1D C2D C3D C14D 179.8(3)
N7D C2D C3D C14D -1.5(4)
C2D C3D C4D C5D 0.9(5)
C14D C3D C4D C5D -178.2(3)
C3D C4D C5D C6D -1.5(5)
C2D N1D C6D C5D 1.1(5)
C4D C5D C6D N1D 0.5(5)
N1D C2D N7D C8D -11.9(4)
C3D C2D N7D C8D 169.3(3)
C2D N7D C8D C9D -90.2(4)
C2D N7D C8D C13D 89.6(4)
C13D C8D C9D F1D -177.1(3)
N7D C8D C9D F1D 2.7(5)
C13D C8D C9D C10D 2.1(6)
N7D C8D C9D C10D -178.0(4)
F1D C9D C10D C11D 179.9(4)
C8D C9D C10D C11D 0.7(7)
C9D C10D C11D C12D -2.7(6)
C10D C11D C12D C13D 1.6(6)
C11D C12D C13D F2D -175.2(3)
C11D C12D C13D C8D 1.5(5)
C9D C8D C13D F2D 173.5(3)
N7D C8D C13D F2D -6.4(4)
C9D C8D C13D C12D -3.3(5)
N7D C8D C13D C12D 176.9(3)
C4D C3D C14D O15D 169.4(3)
C2D C3D C14D O15D -9.7(5)
C4D C3D C14D O16D -10.5(4)
C2D C3D C14D O16D 170.4(3)
C6E N1E C2E N7E -177.8(3)
C6E N1E C2E C3E 3.2(5)
N1E C2E C3E C4E -3.6(5)
N7E C2E C3E C4E 177.6(3)
N1E C2E C3E C14E 175.2(3)
N7E C2E C3E C14E -3.7(5)
C2E C3E C4E C5E 0.8(5)
C14E C3E C4E C5E -177.9(3)
C3E C4E C5E C6E 1.9(5)
C2E N1E C6E C5E -0.2(5)
C4E C5E C6E N1E -2.3(5)
N1E C2E N7E C8E -1.8(5)
C3E C2E N7E C8E 177.2(3)
C2E N7E C8E C13E 61.4(4)
C2E N7E C8E C9E -122.4(4)
C13E C8E C9E F1E 179.5(3)
N7E C8E C9E F1E 2.9(4)
C13E C8E C9E C10E 0.3(5)
N7E C8E C9E C10E -176.3(3)
F1E C9E C10E C11E 178.5(3)
C8E C9E C10E C11E -2.3(5)
C9E C10E C11E C12E 2.4(5)
C10E C11E C12E C13E -0.5(5)
C11E C12E C13E F2E 177.0(3)
C11E C12E C13E C8E -1.7(5)
C9E C8E C13E F2E -177.0(3)
N7E C8E C13E F2E -0.6(4)
C9E C8E C13E C12E 1.8(5)
N7E C8E C13E C12E 178.2(3)
C4E C3E C14E O15E 177.9(3)
C2E C3E C14E O15E -0.8(5)
C4E C3E C14E O16E -3.2(5)
C2E C3E C14E O16E 178.1(3)
